data_4510468
loop_
_publ_author_name
'Prohens, Rafel'
'Portell, Anna'
'Font-Bardia, Merc\`e'
'Bauz\'a, Antonio'
'Frontera, Antonio'

_publ_section_title
;
 Experimental and Theoretical Study of Aromaticity Effects in the Solid
 State Architecture on Squaric Acid Derivatives
;
_journal_issue 5
_journal_name_full 'Crystal Growth &amp; Design'
_journal_page_first 2578
_journal_paper_doi 10.1021/cg500264k
_journal_volume 14
_journal_year 2014
_chemical_formula_moiety 'C8 H10 N O3, C4 H12 N'
_chemical_formula_sum 'C12 H22 N2 O3'
_chemical_formula_weight 242.31
_chemical_name_systematic
;
 ?
;
_space_group_crystal_system monoclinic
_space_group_IT_number 14
_space_group_name_Hall '-P 2ybc'
_space_group_name_H-M_alt 'P 1 21/c 1'
_symmetry_space_group_name_Hall '-P 2ybc'
_symmetry_space_group_name_H-M 'P 1 21/c 1'
_atom_sites_solution_hydrogens geom
_audit_creation_method SHELXL-2012
_cell_angle_alpha 90
_cell_angle_beta 104.25(3)
_cell_angle_gamma 90
_cell_formula_units_Z 4
_cell_length_a 7.041(4)
_cell_length_b 12.717(5)
_cell_length_c 16.156(7)
_cell_measurement_reflns_used 340
_cell_measurement_temperature 105(2)
_cell_measurement_theta_max 31
_cell_measurement_theta_min 3
_cell_volume 1402.1(12)
_computing_cell_refinement AUTOMAR
_computing_data_collection MARXDS
_computing_data_reduction MARSCALE
_computing_molecular_graphics 'ORTEP (Brueggermann and Smith, 1990)'
_computing_publication_material 'PLATON (Spek, 1990)'
_computing_structure_refinement 'SHELXL-2012 (Sheldrick, 2012)'
_computing_structure_solution 'SHELXS-97 (Sheldrick, 1997)'
_diffrn_ambient_temperature 105(2)
_diffrn_measured_fraction_theta_full 0.993
_diffrn_measured_fraction_theta_max 0.811
_diffrn_measurement_device_type 'MAR345 with image plate detector'
_diffrn_measurement_method 'phi scan'
_diffrn_radiation_monochromator graphite
_diffrn_radiation_source 'fine-focus sealed tube'
_diffrn_radiation_type MoK\a
_diffrn_radiation_wavelength 0.71073
_diffrn_reflns_av_R_equivalents 0.0414
_diffrn_reflns_av_sigmaI/netI 0.0282
_diffrn_reflns_Laue_measured_fraction_full 0.993
_diffrn_reflns_Laue_measured_fraction_max 0.811
_diffrn_reflns_limit_h_max 9
_diffrn_reflns_limit_h_min -9
_diffrn_reflns_limit_k_max 18
_diffrn_reflns_limit_k_min -18
_diffrn_reflns_limit_l_max 23
_diffrn_reflns_limit_l_min -23
_diffrn_reflns_number 12749
_diffrn_reflns_point_group_measured_fraction_full 0.993
_diffrn_reflns_point_group_measured_fraction_max 0.811
_diffrn_reflns_theta_full 25.000
_diffrn_reflns_theta_max 32.342
_diffrn_reflns_theta_min 2.063
_exptl_absorpt_coefficient_mu 0.082
_exptl_absorpt_correction_T_max 0.99
_exptl_absorpt_correction_T_min 0.98
_exptl_absorpt_correction_type empirical
_exptl_absorpt_process_details sadabs
_exptl_crystal_colour colourless
_exptl_crystal_density_diffrn 1.148
_exptl_crystal_description prism
_exptl_crystal_F_000 528
_exptl_crystal_size_max 0.10
_exptl_crystal_size_mid 0.09
_exptl_crystal_size_min 0.08
_refine_diff_density_max 0.249
_refine_diff_density_min -0.305
_refine_diff_density_rms 0.033
_refine_ls_extinction_method none
_refine_ls_goodness_of_fit_ref 1.123
_refine_ls_hydrogen_treatment constr
_refine_ls_matrix_type full
_refine_ls_number_parameters 158
_refine_ls_number_reflns 4065
_refine_ls_number_restraints 6
_refine_ls_restrained_S_all 1.129
_refine_ls_R_factor_all 0.0814
_refine_ls_R_factor_gt 0.0604
_refine_ls_shift/su_max 0.000
_refine_ls_shift/su_mean 0.000
_refine_ls_structure_factor_coef Fsqd
_refine_ls_weighting_details
;
 w=1/[\s^2^(Fo^2^)+(0.0753P)^2^+0.1868P]
 where P=(Fo^2^+2Fc^2^)/3
;
_refine_ls_weighting_scheme calc
_refine_ls_wR_factor_gt 0.1673
_refine_ls_wR_factor_ref 0.1815
_reflns_Friedel_coverage 0.000
_reflns_number_gt 3050
_reflns_number_total 4065
_reflns_threshold_expression 'I > 2\s(I)'
_cod_data_source_file cg500264k_si_010.cif
_cod_data_source_block anpm112a1_Compound_3
_cod_depositor_comments 'Adding full bibliography for 4510466--4510471.cif.'
_cod_database_code 4510468
_shelx_space_group_comment
;
The symmetry employed for this shelxl refinement is uniquely defined
by the following loop, which should always be used as a source of
symmetry information in preference to the above space-group names.
They are only intended as comments.
;
_shelxl_version_number 2012-9

loop_
_space_group_symop_operation_xyz
'x, y, z'
'-x, y+1/2, -z+1/2'
'-x, -y, -z'
'x, -y-1/2, z-1/2'

loop_
_atom_site_label
_atom_site_type_symbol
_atom_site_fract_x
_atom_site_fract_y
_atom_site_fract_z
_atom_site_U_iso_or_equiv
_atom_site_adp_type
_atom_site_occupancy
_atom_site_site_symmetry_order
_atom_site_calc_flag
_atom_site_refinement_flags_posn
_atom_site_refinement_flags_adp
O1 O 1.45925(18) 0.27062(10) 0.21614(8) 0.0650(3) Uani 1 1 d . U
O2 O 1.13404(16) 0.08083(10) 0.17448(8) 0.0606(3) Uani 1 1 d . U
O3 O 1.2671(2) 0.37100(11) 0.03117(9) 0.0750(4) Uani 1 1 d . U
N1 N 0.9384(2) 0.18744(11) -0.01101(9) 0.0572(3) Uani 1 1 d . U
C1 C 1.1717(2) 0.16186(12) 0.13671(10) 0.0495(3) Uani 1 1 d . U
C2 C 1.3197(2) 0.24673(12) 0.15588(10) 0.0512(3) Uani 1 1 d . U
C3 C 1.2324(2) 0.29269(13) 0.07078(10) 0.0547(4) Uani 1 1 d . U
C4 C 1.0876(2) 0.20923(12) 0.05458(9) 0.0491(3) Uani 1 1 d . .
C5 C 0.9086(3) 0.24876(16) -0.09001(12) 0.0692(4) Uani 1 1 d . U
H5A H 0.9466 0.3211 -0.0759 0.083 Uiso 1 1 calc R U
H5B H 0.7704 0.2482 -0.1190 0.083 Uiso 1 1 calc R U
C6 C 1.0246(4) 0.2065(2) -0.14936(15) 0.0934(7) Uani 1 1 d . U
H6A H 1.0006 0.2489 -0.2000 0.140 Uiso 1 1 calc R U
H6B H 0.9856 0.1353 -0.1645 0.140 Uiso 1 1 calc R U
H6C H 1.1617 0.2082 -0.1214 0.140 Uiso 1 1 calc R U
C7 C 0.7960(3) 0.10380(15) -0.00628(12) 0.0641(4) Uani 1 1 d . U
H7A H 0.8499 0.0589 0.0424 0.077 Uiso 1 1 calc R U
H7B H 0.7736 0.0609 -0.0574 0.077 Uiso 1 1 calc R U
C8 C 0.6042(3) 0.1489(2) 0.00224(18) 0.0898(7) Uani 1 1 d . U
H8A H 0.5170 0.0928 0.0077 0.135 Uiso 1 1 calc R U
H8B H 0.5468 0.1899 -0.0475 0.135 Uiso 1 1 calc R U
H8C H 0.6266 0.1929 0.0520 0.135 Uiso 1 1 calc R U
N2 N 0.58746(18) 0.48090(10) 0.20081(8) 0.0518(3) Uani 1 1 d . .
H2A H 0.6884 0.5017 0.2506 0.062 Uiso 1 1 calc R U
H2B H 0.5665 0.4059 0.2048 0.062 Uiso 1 1 calc R U
C9 C 0.8335(3) 0.4392(2) 0.12161(16) 0.0872(6) Uani 1 1 d . .
H9A H 0.8700 0.4515 0.0690 0.131 Uiso 1 1 calc R U
H9B H 0.8052 0.3659 0.1263 0.131 Uiso 1 1 calc R U
H9C H 0.9395 0.4594 0.1687 0.131 Uiso 1 1 calc R U
C10 C 0.6573(3) 0.50230(16) 0.12306(11) 0.0644(4) Uani 1 1 d . .
H10A H 0.5538 0.4859 0.0729 0.077 Uiso 1 1 calc R U
H10B H 0.6881 0.5765 0.1210 0.077 Uiso 1 1 calc R U
C11 C 0.4017(2) 0.53744(15) 0.20174(12) 0.0632(4) Uani 1 1 d . .
H11A H 0.2984 0.5151 0.1534 0.076 Uiso 1 1 calc R U
H11B H 0.4204 0.6125 0.1967 0.076 Uiso 1 1 calc R U
C12 C 0.3422(3) 0.5145(2) 0.28387(15) 0.0866(6) Uani 1 1 d . .
H12A H 0.2151 0.5439 0.2807 0.130 Uiso 1 1 calc R U
H12B H 0.4359 0.5453 0.3311 0.130 Uiso 1 1 calc R U
H12C H 0.3381 0.4398 0.2919 0.130 Uiso 1 1 calc R U

loop_
_atom_site_aniso_label
_atom_site_aniso_U_11
_atom_site_aniso_U_22
_atom_site_aniso_U_33
_atom_site_aniso_U_23
_atom_site_aniso_U_13
_atom_site_aniso_U_12
O1 0.0656(7) 0.0605(7) 0.0635(7) 0.0019(5) 0.0053(5) -0.0043(5)
O2 0.0602(6) 0.0559(6) 0.0641(7) 0.0088(5) 0.0121(5) -0.0017(5)
O3 0.0826(8) 0.0681(8) 0.0735(8) 0.0110(6) 0.0177(7) -0.0093(7)
N1 0.0560(7) 0.0573(8) 0.0558(7) 0.0026(6) 0.0090(6) 0.0004(6)
C1 0.0499(7) 0.0468(7) 0.0511(7) 0.0015(6) 0.0116(6) 0.0009(6)
C2 0.0530(7) 0.0469(7) 0.0536(8) 0.0013(6) 0.0125(5) 0.0007(6)
C3 0.0557(8) 0.0513(8) 0.0569(8) 0.0006(6) 0.0136(6) 0.0002(6)
C4 0.0501(7) 0.0477(7) 0.0494(7) 0.0010(6) 0.0124(6) 0.0024(6)
C5 0.0695(10) 0.0708(11) 0.0625(9) 0.0098(8) 0.0071(7) 0.0012(8)
C6 0.1027(17) 0.1027(18) 0.0784(14) -0.0038(12) 0.0290(11) -0.0065(14)
C7 0.0638(9) 0.0608(10) 0.0639(10) -0.0004(8) 0.0086(7) -0.0043(7)
C8 0.0748(12) 0.0878(16) 0.1089(18) 0.0009(13) 0.0269(12) 0.0007(10)
N2 0.0521(7) 0.0502(7) 0.0513(7) 0.0006(5) 0.0094(5) -0.0026(5)
C9 0.0868(14) 0.0934(16) 0.0875(14) -0.0014(13) 0.0330(12) -0.0006(12)
C10 0.0662(10) 0.0691(10) 0.0573(9) 0.0044(8) 0.0142(7) -0.0050(8)
C11 0.0589(9) 0.0603(10) 0.0678(10) -0.0024(8) 0.0104(7) 0.0029(7)
C12 0.0797(13) 0.0886(15) 0.0955(16) -0.0083(12) 0.0292(11) 0.0011(11)

loop_
_atom_type_symbol
_atom_type_description
_atom_type_scat_dispersion_real
_atom_type_scat_dispersion_imag
_atom_type_scat_source
C C 0.0033 0.0016 'International Tables Vol C Tables 4.2.6.8 and 6.1.1.4'
H H 0.0000 0.0000 'International Tables Vol C Tables 4.2.6.8 and 6.1.1.4'
N N 0.0061 0.0033 'International Tables Vol C Tables 4.2.6.8 and 6.1.1.4'
O O 0.0106 0.0060 'International Tables Vol C Tables 4.2.6.8 and 6.1.1.4'

loop_
_geom_angle_atom_site_label_1
_geom_angle_atom_site_label_2
_geom_angle_atom_site_label_3
_geom_angle
C4 N1 C5 120.04(15)
C4 N1 C7 121.60(14)
C5 N1 C7 118.33(14)
O2 C1 C4 134.33(14)
O2 C1 C2 135.86(14)
C4 C1 C2 89.80(12)
O1 C2 C1 136.47(15)
O1 C2 C3 134.47(15)
C1 C2 C3 89.05(12)
O3 C3 C4 135.54(16)
O3 C3 C2 134.93(16)
C4 C3 C2 89.52(13)
N1 C4 C1 135.44(14)
N1 C4 C3 132.94(14)
C1 C4 C3 91.62(12)
N1 C5 C6 112.40(18)
N1 C5 H5A 109.1
C6 C5 H5A 109.1
N1 C5 H5B 109.1
C6 C5 H5B 109.1
H5A C5 H5B 107.9
C5 C6 H6A 109.5
C5 C6 H6B 109.5
H6A C6 H6B 109.5
C5 C6 H6C 109.5
H6A C6 H6C 109.5
H6B C6 H6C 109.5
N1 C7 C8 111.48(17)
N1 C7 H7A 109.3
C8 C7 H7A 109.3
N1 C7 H7B 109.3
C8 C7 H7B 109.3
H7A C7 H7B 108.0
C7 C8 H8A 109.5
C7 C8 H8B 109.5
H8A C8 H8B 109.5
C7 C8 H8C 109.5
H8A C8 H8C 109.5
H8B C8 H8C 109.5
C10 N2 C11 113.17(13)
C10 N2 H2A 108.9
C11 N2 H2A 108.9
C10 N2 H2B 108.9
C11 N2 H2B 108.9
H2A N2 H2B 107.8
C10 C9 H9A 109.5
C10 C9 H9B 109.5
H9A C9 H9B 109.5
C10 C9 H9C 109.5
H9A C9 H9C 109.5
H9B C9 H9C 109.5
C9 C10 N2 111.56(16)
C9 C10 H10A 109.3
N2 C10 H10A 109.3
C9 C10 H10B 109.3
N2 C10 H10B 109.3
H10A C10 H10B 108.0
N2 C11 C12 110.32(16)
N2 C11 H11A 109.6
C12 C11 H11A 109.6
N2 C11 H11B 109.6
C12 C11 H11B 109.6
H11A C11 H11B 108.1
C11 C12 H12A 109.5
C11 C12 H12B 109.5
H12A C12 H12B 109.5
C11 C12 H12C 109.5
H12A C12 H12C 109.5
H12B C12 H12C 109.5

loop_
_geom_bond_atom_site_label_1
_geom_bond_atom_site_label_2
_geom_bond_distance
O1 C2 1.239(2)
O2 C1 1.2586(19)
O3 C3 1.240(2)
N1 C4 1.325(2)
N1 C5 1.466(2)
N1 C7 1.476(2)
C1 C4 1.445(2)
C1 C2 1.479(2)
C2 C3 1.481(2)
C3 C4 1.450(2)
C5 C6 1.504(3)
C5 H5A 0.9700
C5 H5B 0.9700
C6 H6A 0.9600
C6 H6B 0.9600
C6 H6C 0.9600
C7 C8 1.504(3)
C7 H7A 0.9700
C7 H7B 0.9700
C8 H8A 0.9600
C8 H8B 0.9600
C8 H8C 0.9600
N2 C10 1.483(2)
N2 C11 1.496(2)
N2 H2A 0.9700
N2 H2B 0.9700
C9 C10 1.482(3)
C9 H9A 0.9600
C9 H9B 0.9600
C9 H9C 0.9600
C10 H10A 0.9700
C10 H10B 0.9700
C11 C12 1.515(3)
C11 H11A 0.9700
C11 H11B 0.9700
C12 H12A 0.9600
C12 H12B 0.9600
C12 H12C 0.9600
